data_4125023
loop_
_publ_author_name
'Yu, Hongwei'
'Young, Joshua'
'Wu, Hongping'
'Zhang, Weiguo'
'Rondinelli, James M.'
'Halasyamani, P. Shiv'

_publ_section_title
;
 Electronic, Crystal Chemistry, and Nonlinear Optical Property
 Relationships in the Dugganite A3B3CD2O14 Family.
;
_journal_issue 14
_journal_name_full 'Journal of the American Chemical Society'
_journal_page_first 4984
_journal_page_last 4989
_journal_paper_doi 10.1021/jacs.6b02203
_journal_volume 138
_journal_year 2016
_chemical_formula_sum 'O14 P2 Pb3 Te Zn3'
_chemical_formula_weight 1231.22
_chemical_name_systematic
; 
 ? 
;
_space_group_IT_number 150
_symmetry_cell_setting trigonal
_symmetry_space_group_name_Hall 'P 3 2"'
_symmetry_space_group_name_H-M 'P 3 2 1'
_atom_sites_solution_primary direct
_atom_sites_solution_secondary difmap
_audit_creation_method SHELXL-97
_cell_angle_alpha 90.00
_cell_angle_beta 90.00
_cell_angle_gamma 120.00
_cell_formula_units_Z 1
_cell_length_a 8.3831(3)
_cell_length_b 8.3831(3)
_cell_length_c 5.1930(4)
_cell_measurement_temperature 293(2)
_cell_volume 316.05(3)
_computing_structure_refinement 'SHELXL-97 (Sheldrick, 1997)'
_computing_structure_solution 'SHELXS-97 (Sheldrick, 1990)'
_diffrn_ambient_temperature 293(2)
_diffrn_measured_fraction_theta_full 1.000
_diffrn_measured_fraction_theta_max 1.000
_diffrn_measurement_device_type 'CCD area detector'
_diffrn_radiation_monochromator graphite
_diffrn_radiation_source 'fine-focus sealed tube'
_diffrn_radiation_type MoK\a
_diffrn_radiation_wavelength 0.71073
_diffrn_reflns_av_R_equivalents 0.0399
_diffrn_reflns_av_sigmaI/netI 0.0460
_diffrn_reflns_limit_h_max 10
_diffrn_reflns_limit_h_min -10
_diffrn_reflns_limit_k_max 4
_diffrn_reflns_limit_k_min -10
_diffrn_reflns_limit_l_max 6
_diffrn_reflns_limit_l_min -6
_diffrn_reflns_number 1867
_diffrn_reflns_theta_full 27.56
_diffrn_reflns_theta_max 27.56
_diffrn_reflns_theta_min 2.81
_exptl_absorpt_coefficient_mu 48.003
_exptl_absorpt_correction_T_max 0.7455
_exptl_absorpt_correction_T_min 0.3639
_exptl_absorpt_correction_type numerical
_exptl_crystal_colour colorless
_exptl_crystal_density_diffrn 6.469
_exptl_crystal_density_method 'not measured'
_exptl_crystal_description bulk
_exptl_crystal_F_000 530
_exptl_crystal_size_max 0.158
_exptl_crystal_size_mid 0.143
_exptl_crystal_size_min 0.114
_refine_diff_density_max 1.590
_refine_diff_density_min -1.294
_refine_diff_density_rms 0.294
_refine_ls_abs_structure_details 'Flack H D (1983), Acta Cryst. A39, 876-881'
_refine_ls_abs_structure_Flack 0.051(13)
_refine_ls_extinction_coef 0.0150(11)
_refine_ls_extinction_expression Fc^*^=kFc[1+0.001xFc^2^\l^3^/sin(2\q)]^-1/4^
_refine_ls_extinction_method SHELXL
_refine_ls_goodness_of_fit_ref 1.095
_refine_ls_matrix_type full
_refine_ls_number_parameters 39
_refine_ls_number_reflns 484
_refine_ls_number_restraints 0
_refine_ls_restrained_S_all 1.095
_refine_ls_R_factor_all 0.0208
_refine_ls_R_factor_gt 0.0206
_refine_ls_shift/su_max 0.000
_refine_ls_shift/su_mean 0.000
_refine_ls_structure_factor_coef Fsqd
_refine_ls_weighting_details 'calc w=1/[\s^2^(Fo^2^)+(0.0118P)^2^+0.0000P] where P=(Fo^2^+2Fc^2^)/3'
_refine_ls_weighting_scheme calc
_refine_ls_wR_factor_gt 0.0531
_refine_ls_wR_factor_ref 0.0533
_reflns_number_gt 477
_reflns_number_total 484
_reflns_threshold_expression >2sigma(I)
_cod_data_source_file ja6b02203_si_001.cif
_cod_data_source_block Pb3Zn3TeP2O14
_cod_depositor_comments
;
The following automatic conversions were performed:

'_symmetry_cell_setting' value 'Trigonal' changed to 'trigonal'
according to
/usr/data/users/saulius/crontab/automatic-downloads/rss-feeds/ACS/lib/dictionaries/cif_core.dic
dictionary named 'cif_core.dic' version 2.4.2 from 2011-04-26.

Automatic conversion script
Id: cif_fix_values 4268 2015-11-12 08:31:59Z antanas 

 Adding full bibliography for 4125021--4125026.cif.
;
_cod_original_sg_symbol_H-M 'P321 '
_cod_database_code 4125023

loop_
_symmetry_equiv_pos_as_xyz
'x, y, z'
'-y, x-y, z'
'-x+y, -x, z'
'y, x, -z'
'-x, -x+y, -z'
'x-y, -y, -z'

loop_
_atom_site_label
_atom_site_type_symbol
_atom_site_fract_x
_atom_site_fract_y
_atom_site_fract_z
_atom_site_U_iso_or_equiv
_atom_site_adp_type
_atom_site_occupancy
_atom_site_symmetry_multiplicity
_atom_site_calc_flag
_atom_site_refinement_flags
Pb1 Pb 0.40786(6) 0.40786(6) 1.0000 0.0127(2) Uani 1 2 d S
Te2 Te 0.0000 0.0000 1.0000 0.0076(3) Uani 1 6 d S
Zn1 Zn 0.25020(17) 0.0000 0.5000 0.0078(4) Uani 1 2 d S
P1 P 0.3333 0.6667 0.5375(8) 0.0091(8) Uani 1 3 d S
O1 O 0.2150(9) 0.1229(10) 0.7889(11) 0.0136(15) Uani 1 1 d .
O2 O 0.3333 0.6667 0.245(2) 0.018(3) Uani 1 3 d S
O3 O 0.2032(11) 0.4757(11) 0.6566(13) 0.027(2) Uani 1 1 d .

loop_
_atom_site_aniso_label
_atom_site_aniso_U_11
_atom_site_aniso_U_22
_atom_site_aniso_U_33
_atom_site_aniso_U_23
_atom_site_aniso_U_13
_atom_site_aniso_U_12
Pb1 0.0142(2) 0.0142(2) 0.0111(3) -0.00044(9) 0.00044(9) 0.0084(2)
Te2 0.0103(5) 0.0103(5) 0.0022(6) 0.000 0.000 0.0052(2)
Zn1 0.0102(6) 0.0086(7) 0.0042(6) -0.0018(6) -0.0009(3) 0.0043(4)
P1 0.0066(12) 0.0066(12) 0.0140(19) 0.000 0.000 0.0033(6)
O1 0.015(4) 0.012(3) 0.006(3) -0.003(2) 0.006(2) 0.001(3)
O2 0.019(4) 0.019(4) 0.018(6) 0.000 0.000 0.009(2)
O3 0.027(5) 0.015(4) 0.016(4) 0.001(3) 0.004(3) -0.007(4)

loop_
_atom_type_symbol
_atom_type_description
_atom_type_scat_dispersion_real
_atom_type_scat_dispersion_imag
_atom_type_scat_source
O O 0.0106 0.0060 'International Tables Vol C Tables 4.2.6.8 and 6.1.1.4'
P P 0.1023 0.0942 'International Tables Vol C Tables 4.2.6.8 and 6.1.1.4'
Pb Pb -3.3944 10.1111 'International Tables Vol C Tables 4.2.6.8 and 6.1.1.4'
Te Te -0.5308 1.6751 'International Tables Vol C Tables 4.2.6.8 and 6.1.1.4'
Zn Zn 0.2839 1.4301 'International Tables Vol C Tables 4.2.6.8 and 6.1.1.4'

loop_
_geom_angle_atom_site_label_1
_geom_angle_atom_site_label_2
_geom_angle_atom_site_label_3
_geom_angle
_geom_angle_site_symmetry_1
_geom_angle_site_symmetry_3
O1 Pb1 O1 65.3(3) . 4_557
O1 Pb1 O3 85.4(2) . 4_557
O1 Pb1 O3 74.0(3) 4_557 4_557
O1 Pb1 O3 74.0(3) . .
O1 Pb1 O3 85.4(2) 4_557 .
O3 Pb1 O3 155.7(3) 4_557 .
O1 Te2 O1 90.4(3) 4_557 5_557
O1 Te2 O1 90.4(3) 4_557 6_557
O1 Te2 O1 90.4(3) 5_557 6_557
O1 Te2 O1 172.2(4) 4_557 3
O1 Te2 O1 95.4(4) 5_557 3
O1 Te2 O1 84.4(4) 6_557 3
O1 Te2 O1 95.4(4) 4_557 2
O1 Te2 O1 84.4(4) 5_557 2
O1 Te2 O1 172.2(5) 6_557 2
O1 Te2 O1 90.4(3) 3 2
O1 Te2 O1 84.4(4) 4_557 .
O1 Te2 O1 172.2(4) 5_557 .
O1 Te2 O1 95.4(4) 6_557 .
O1 Te2 O1 90.4(3) 3 .
O1 Te2 O1 90.4(3) 2 .
O1 Te2 Pb1 132.3(2) 4_557 3
O1 Te2 Pb1 93.9(2) 5_557 3
O1 Te2 Pb1 42.19(19) 6_557 3
O1 Te2 Pb1 42.19(19) 3 3
O1 Te2 Pb1 132.3(2) 2 3
O1 Te2 Pb1 93.9(2) . 3
O1 Te2 Pb1 93.9(2) 4_557 2
O1 Te2 Pb1 42.19(19) 5_557 2
O1 Te2 Pb1 132.3(2) 6_557 2
O1 Te2 Pb1 93.9(2) 3 2
O1 Te2 Pb1 42.19(19) 2 2
O1 Te2 Pb1 132.3(2) . 2
Pb1 Te2 Pb1 120.0 3 2
O1 Zn1 O1 130.2(4) . 6_556
O1 Zn1 O3 101.3(3) . 4_556
O1 Zn1 O3 104.3(3) 6_556 4_556
O1 Zn1 O3 104.3(3) . 3
O1 Zn1 O3 101.3(3) 6_556 3
O3 Zn1 O3 116.7(6) 4_556 3
O2 P1 O3 113.6(3) . 3_565
O2 P1 O3 113.6(3) . .
O3 P1 O3 105.1(3) 3_565 .
O2 P1 O3 113.6(3) . 2_665
O3 P1 O3 105.1(3) 3_565 2_665
O3 P1 O3 105.1(3) . 2_665
Te2 O1 Zn1 120.9(4) . .
Te2 O1 Pb1 105.1(3) . .
Zn1 O1 Pb1 133.4(3) . .
P1 O3 Zn1 130.5(4) . 2
P1 O3 Pb1 106.6(4) . .
Zn1 O3 Pb1 113.6(4) 2 .

loop_
_geom_bond_atom_site_label_1
_geom_bond_atom_site_label_2
_geom_bond_distance
_geom_bond_site_symmetry_2
Pb1 O1 2.379(7) .
Pb1 O1 2.379(7) 4_557
Pb1 O3 2.725(9) 4_557
Pb1 O3 2.725(9) .
Te2 O1 1.912(6) 4_557
Te2 O1 1.912(6) 5_557
Te2 O1 1.912(6) 6_557
Te2 O1 1.912(6) 3
Te2 O1 1.912(6) 2
Te2 O1 1.912(6) .
Te2 Pb1 3.4191(6) 3
Te2 Pb1 3.4191(6) 2
Zn1 O1 1.925(6) .
Zn1 O1 1.925(6) 6_556
Zn1 O3 1.979(7) 4_556
Zn1 O3 1.979(7) 3
P1 O2 1.518(12) .
P1 O3 1.545(7) 3_565
P1 O3 1.545(7) .
P1 O3 1.545(7) 2_665
O3 Zn1 1.979(7) 2

loop_
_geom_torsion_atom_site_label_1
_geom_torsion_atom_site_label_2
_geom_torsion_atom_site_label_3
_geom_torsion_atom_site_label_4
_geom_torsion
_geom_torsion_site_symmetry_1
_geom_torsion_site_symmetry_4
O1 Te2 O1 Zn1 173.1(6) 4_557 .
O1 Te2 O1 Zn1 -139.1(4) 5_557 .
O1 Te2 O1 Zn1 83.2(4) 6_557 .
O1 Te2 O1 Zn1 -1.2(4) 3 .
O1 Te2 O1 Zn1 -91.58(16) 2 .
Pb1 Te2 O1 Zn1 40.9(4) 3 .
Pb1 Te2 O1 Zn1 -96.8(4) 2 .
O1 Te2 O1 Pb1 0.0 4_557 .
O1 Te2 O1 Pb1 47.8(2) 5_557 .
O1 Te2 O1 Pb1 -89.9(3) 6_557 .
O1 Te2 O1 Pb1 -174.3(3) 3 .
O1 Te2 O1 Pb1 95.4(4) 2 .
Pb1 Te2 O1 Pb1 -132.2(2) 3 .
Pb1 Te2 O1 Pb1 90.1(3) 2 .
O1 Zn1 O1 Te2 54.1(3) 6_556 .
O3 Zn1 O1 Te2 173.9(4) 4_556 .
O3 Zn1 O1 Te2 -64.6(5) 3 .
O1 Zn1 O1 Pb1 -135.2(5) 6_556 .
O3 Zn1 O1 Pb1 -15.4(6) 4_556 .
O3 Zn1 O1 Pb1 106.2(5) 3 .
O1 Pb1 O1 Te2 0.0 4_557 .
O3 Pb1 O1 Te2 74.5(3) 4_557 .
O3 Pb1 O1 Te2 -92.3(3) . .
O1 Pb1 O1 Zn1 -171.8(7) 4_557 .
O3 Pb1 O1 Zn1 -97.3(5) 4_557 .
O3 Pb1 O1 Zn1 95.9(5) . .
O2 P1 O3 Zn1 -15.7(9) . 2
O3 P1 O3 Zn1 109.0(10) 3_565 2
O3 P1 O3 Zn1 -140.4(8) 2_665 2
O2 P1 O3 Pb1 127.96(19) . .
O3 P1 O3 Pb1 -107.33(15) 3_565 .
O3 P1 O3 Pb1 3.2(5) 2_665 .
O1 Pb1 O3 P1 -140.2(5) . .
O1 Pb1 O3 P1 154.2(4) 4_557 .
O3 Pb1 O3 P1 -173.7(4) 4_557 .
O1 Pb1 O3 Zn1 10.3(3) . 2
O1 Pb1 O3 Zn1 -55.3(3) 4_557 2
O3 Pb1 O3 Zn1 -23.1(3) 4_557 2
